data_4513733
loop_
_publ_author_name
'Liao, Wen-Li'
'Li, Shi-Qiang'
'Wang, Jun'
'Zhang, Zhi-Yu'
'Yang, Zhi-Wei'
'Xu, Di'
'Xu, Chuan'
'Lan, Hai-Tao'
'Chen, Zhong-Zhu'
'Xu, Zhi-Gang'

_publ_section_title
;
 An Efficient and Facile Method for the Synthesis of
 Benzimidazoisoquinoline Derivatives via a Multicomponent Reaction.
;
_journal_issue 1
_journal_name_full 'ACS combinatorial science'
_journal_page_first 65
_journal_page_last 69
_journal_paper_doi 10.1021/acscombsci.5b00145
_journal_volume 18
_journal_year 2016
_chemical_formula_moiety 'C29 H21 N3 O2'
_chemical_formula_sum 'C29 H21 N3 O2'
_chemical_formula_weight 443.49
_chemical_name_systematic
;
 ?
;
_space_group_crystal_system triclinic
_space_group_IT_number 2
_space_group_name_Hall '-P 1'
_space_group_name_H-M_alt 'P -1'
_symmetry_space_group_name_Hall '-P 1'
_symmetry_space_group_name_H-M 'P -1'
_atom_sites_solution_hydrogens geom
_atom_sites_solution_primary direct
_audit_creation_date 2014-12-25
_audit_creation_method
;
Olex2 1.2
(compiled 2013.11.15 svn.r2834 for OlexSys, GUI svn.r4720)
;
_cell_angle_alpha 67.874(7)
_cell_angle_beta 65.230(8)
_cell_angle_gamma 83.135(5)
_cell_formula_units_Z 2
_cell_length_a 10.1264(7)
_cell_length_b 11.3087(7)
_cell_length_c 11.5564(11)
_cell_measurement_reflns_used 2935
_cell_measurement_temperature 293(2)
_cell_measurement_theta_max 28.7910
_cell_measurement_theta_min 3.5930
_cell_volume 1112.00(18)
_computing_cell_refinement
;
CrysAlisPro, Agilent Technologies,
Version 1.171.37.35 (release 13-08-2014 CrysAlis171 .NET)
(compiled Aug 13 2014,18:06:01)
;
_computing_data_collection
;
CrysAlisPro, Agilent Technologies,
Version 1.171.37.35 (release 13-08-2014 CrysAlis171 .NET)
(compiled Aug 13 2014,18:06:01)
;
_computing_data_reduction
;
CrysAlisPro, Agilent Technologies,
Version 1.171.37.35 (release 13-08-2014 CrysAlis171 .NET)
(compiled Aug 13 2014,18:06:01)
;
_computing_molecular_graphics 'Olex2 (Dolomanov et al., 2009)'
_computing_publication_material 'Olex2 (Dolomanov et al., 2009)'
_computing_structure_refinement 'ShelXL (Sheldrick, 2008)'
_computing_structure_solution 'ShelXS (Sheldrick, 2008)'
_diffrn_ambient_temperature 293.15
_diffrn_detector 'CCD plate'
_diffrn_detector_area_resol_mean 16.0874
_diffrn_detector_type Eos
_diffrn_measured_fraction_theta_full 0.998
_diffrn_measured_fraction_theta_max 0.998
_diffrn_measurement_device 'four-circle diffractometer'
_diffrn_measurement_device_type 'Xcalibur, Eos'
_diffrn_measurement_method '\w scans'
_diffrn_orient_matrix_UB_11 0.0156355000
_diffrn_orient_matrix_UB_12 -0.0115398000
_diffrn_orient_matrix_UB_13 -0.0605725000
_diffrn_orient_matrix_UB_21 -0.0425741000
_diffrn_orient_matrix_UB_22 -0.0581255000
_diffrn_orient_matrix_UB_23 0.0394823000
_diffrn_orient_matrix_UB_31 -0.0624996000
_diffrn_orient_matrix_UB_32 0.0328964000
_diffrn_orient_matrix_UB_33 -0.0056155000
_diffrn_radiation_monochromator graphite
_diffrn_radiation_probe x-ray
_diffrn_radiation_type MoK\a
_diffrn_radiation_wavelength 0.71073
_diffrn_reflns_av_R_equivalents 0.0210
_diffrn_reflns_av_unetI/netI 0.0622
_diffrn_reflns_laue_measured_fraction_full 0.998
_diffrn_reflns_laue_measured_fraction_max 0.998
_diffrn_reflns_limit_h_max 12
_diffrn_reflns_limit_h_min -12
_diffrn_reflns_limit_k_max 12
_diffrn_reflns_limit_k_min -14
_diffrn_reflns_limit_l_max 12
_diffrn_reflns_limit_l_min -14
_diffrn_reflns_number 9128
_diffrn_reflns_point_group_measured_fraction_full 0.998
_diffrn_reflns_point_group_measured_fraction_max 0.998
_diffrn_reflns_theta_full 25.242
_diffrn_reflns_theta_max 26.372
_diffrn_reflns_theta_min 3.017
_diffrn_source 'Enhance (Mo) X-ray Source'
_exptl_absorpt_coefficient_mu 0.085
_exptl_absorpt_correction_T_max 1.00000
_exptl_absorpt_correction_T_min 0.78752
_exptl_absorpt_correction_type multi-scan
_exptl_absorpt_process_details
;
CrysAlisPro, Agilent Technologies,
Version 1.171.37.35 (release 13-08-2014 CrysAlis171 .NET)
(compiled Aug 13 2014,18:06:01)
Empirical absorption correction using spherical harmonics,
 implemented in SCALE3 ABSPACK scaling algorithm.
;
_exptl_crystal_density_diffrn 1.325
_exptl_crystal_description
;
;
_exptl_crystal_F_000 464
_exptl_crystal_size_max 0.3
_exptl_crystal_size_mid 0.2
_exptl_crystal_size_min 0.2
_refine_diff_density_max 0.156
_refine_diff_density_min -0.205
_refine_diff_density_rms 0.035
_refine_ls_extinction_method none
_refine_ls_goodness_of_fit_ref 0.983
_refine_ls_hydrogen_treatment constr
_refine_ls_matrix_type full
_refine_ls_number_parameters 307
_refine_ls_number_reflns 4534
_refine_ls_number_restraints 0
_refine_ls_restrained_S_all 0.983
_refine_ls_R_factor_all 0.0839
_refine_ls_R_factor_gt 0.0446
_refine_ls_shift/su_max 0.000
_refine_ls_shift/su_mean 0.000
_refine_ls_structure_factor_coef Fsqd
_refine_ls_weighting_details
;
 w=1/[\s^2^(Fo^2^)+(0.0299P)^2^]
 where P=(Fo^2^+2Fc^2^)/3
;
_refine_ls_weighting_scheme calc
_refine_ls_wR_factor_gt 0.0822
_refine_ls_wR_factor_ref 0.0981
_reflns_Friedel_coverage 0.000
_reflns_number_gt 2781
_reflns_number_total 4534
_reflns_threshold_expression 'I > 2\s(I)'
_cod_data_source_file co5b00145_si_002.cif
_cod_data_source_block 141217_s3_xzg_m
_cod_depositor_comments 'Adding full bibliography for 4513733.cif.'
_cod_original_cell_volume 1111.99(17)
_cod_database_code 4513733
_shelxl_version_number 2013-2
_shelx_space_group_comment
;
The symmetry employed for this shelxl refinement is uniquely defined
by the following loop, which should always be used as a source of
symmetry information in preference to the above space-group names.
They are only intended as comments.
;
_shelx_estimated_absorpt_t_max 0.983
_shelx_estimated_absorpt_t_min 0.975
_reflns_odcompleteness_completeness 99.85
_reflns_odcompleteness_iscentric 1
_reflns_odcompleteness_theta 26.32
_olex2_refinement_description
;
1. Fixed Uiso
 At 1.2 times of:
  All C(H) groups, All C(H,H) groups, All N(H) groups
2.a Secondary CH2 refined with riding coordinates:
 C23(H23A,H23B)
2.b Aromatic/amide H refined with riding coordinates:
 N1(H1), C15(H15), C3(H3), C20(H20), C25(H25), C12(H12), C14(H14), C27(H27),
 C29(H29), C18(H18), C26(H26), C6(H6), C2(H2), C13(H13), C17(H17), C21(H21),
 C28(H28), C1(H1A), C16(H16)
;

loop_
_space_group_symop_operation_xyz
'x, y, z'
'-x, -y, -z'

loop_
_atom_site_label
_atom_site_type_symbol
_atom_site_fract_x
_atom_site_fract_y
_atom_site_fract_z
_atom_site_U_iso_or_equiv
_atom_site_adp_type
_atom_site_occupancy
_atom_site_site_symmetry_order
_atom_site_calc_flag
_atom_site_refinement_flags_posn
N2 N 0.43902(14) 0.21173(12) 0.41976(14) 0.0359(4) Uani 1 1 d .
O1 O 0.66408(13) 0.30561(11) 0.33034(13) 0.0527(4) Uani 1 1 d .
N3 N 0.27438(15) 0.00320(12) 0.32901(14) 0.0384(4) Uani 1 1 d .
N1 N 0.20804(15) 0.14337(13) 0.51584(15) 0.0415(4) Uani 1 1 d .
H1 H 0.1282 0.1079 0.5327 0.050 Uiso 1 1 calc R
C7 C 0.34046(18) 0.13623(15) 0.41850(18) 0.0349(4) Uani 1 1 d .
C10 C 0.53421(19) 0.07201(16) 0.24905(18) 0.0377(4) Uani 1 1 d .
C11 C 0.38307(18) 0.07319(15) 0.33007(18) 0.0354(4) Uani 1 1 d .
C9 C 0.63397(18) 0.15013(16) 0.24903(18) 0.0396(5) Uani 1 1 d .
C4 C 0.36481(18) 0.26233(15) 0.52346(18) 0.0374(4) Uani 1 1 d .
O2 O 0.05003(13) 0.01039(11) 0.33020(13) 0.0566(4) Uani 1 1 d .
C19 C 0.19690(18) 0.20016(15) 0.18981(18) 0.0367(4) Uani 1 1 d .
C22 C 0.16808(18) 0.06539(16) 0.28841(18) 0.0394(4) Uani 1 1 d .
C24 C 0.23904(18) -0.22506(16) 0.35725(19) 0.0404(5) Uani 1 1 d .
C8 C 0.58620(18) 0.22960(16) 0.33115(18) 0.0392(5) Uani 1 1 d .
C5 C 0.22112(19) 0.21671(15) 0.58414(18) 0.0386(4) Uani 1 1 d .
C15 C 0.5918(2) -0.00480(17) 0.1689(2) 0.0478(5) Uani 1 1 d .
H15 H 0.5291 -0.0568 0.1666 0.057 Uiso 1 1 calc R
C3 C 0.4108(2) 0.33974(16) 0.5689(2) 0.0474(5) Uani 1 1 d .
H3 H 0.5069 0.3707 0.5283 0.057 Uiso 1 1 calc R
C20 C 0.0825(2) 0.28158(18) 0.20474(19) 0.0500(5) Uani 1 1 d .
H20 H -0.0066 0.2531 0.2788 0.060 Uiso 1 1 calc R
C25 C 0.2810(2) -0.19625(18) 0.2195(2) 0.0484(5) Uani 1 1 d .
H25 H 0.3110 -0.1128 0.1591 0.058 Uiso 1 1 calc R
C12 C 0.7829(2) 0.15027(19) 0.1696(2) 0.0543(6) Uani 1 1 d .
H12 H 0.8473 0.2028 0.1691 0.065 Uiso 1 1 calc R
C14 C 0.7383(2) -0.00414(19) 0.0945(2) 0.0610(6) Uani 1 1 d .
H14 H 0.7742 -0.0571 0.0439 0.073 Uiso 1 1 calc R
C27 C 0.2355(2) -0.4122(2) 0.2570(3) 0.0631(6) Uani 1 1 d .
H27 H 0.2356 -0.4752 0.2235 0.076 Uiso 1 1 calc R
C29 C 0.1935(2) -0.34968(17) 0.4445(2) 0.0536(5) Uani 1 1 d .
H29 H 0.1637 -0.3713 0.5380 0.064 Uiso 1 1 calc R
C18 C 0.3271(2) 0.24383(17) 0.07856(19) 0.0518(5) Uani 1 1 d .
H18 H 0.4049 0.1902 0.0669 0.062 Uiso 1 1 calc R
C26 C 0.2794(2) -0.28874(19) 0.1694(2) 0.0549(5) Uani 1 1 d .
H26 H 0.3082 -0.2674 0.0760 0.066 Uiso 1 1 calc R
C6 C 0.1184(2) 0.24556(17) 0.6922(2) 0.0503(5) Uani 1 1 d .
H6 H 0.0222 0.2148 0.7327 0.060 Uiso 1 1 calc R
C2 C 0.3076(2) 0.36916(18) 0.6773(2) 0.0574(6) Uani 1 1 d .
H2 H 0.3347 0.4214 0.7102 0.069 Uiso 1 1 calc R
C13 C 0.8349(2) 0.0755(2) 0.0936(2) 0.0664(6) Uani 1 1 d .
H13 H 0.9342 0.0769 0.0411 0.080 Uiso 1 1 calc R
C17 C 0.3433(2) 0.3667(2) -0.0161(2) 0.0663(7) Uani 1 1 d .
H17 H 0.4316 0.3953 -0.0913 0.080 Uiso 1 1 calc R
C21 C 0.0992(2) 0.40443(19) 0.1109(2) 0.0617(6) Uani 1 1 d .
H21 H 0.0220 0.4587 0.1224 0.074 Uiso 1 1 calc R
C28 C 0.1916(2) -0.44194(18) 0.3946(3) 0.0651(6) Uani 1 1 d .
H28 H 0.1603 -0.5253 0.4547 0.078 Uiso 1 1 calc R
C1 C 0.1647(2) 0.32261(18) 0.7381(2) 0.0580(6) Uani 1 1 d .
H1A H 0.0983 0.3436 0.8116 0.070 Uiso 1 1 calc R
C16 C 0.2291(3) 0.44619(19) 0.0010(2) 0.0663(7) Uani 1 1 d .
H16 H 0.2401 0.5289 -0.0624 0.080 Uiso 1 1 calc R
C23 C 0.2436(2) -0.13204(15) 0.42012(19) 0.0511(5) Uani 1 1 d .
H23A H 0.1505 -0.1389 0.4964 0.061 Uiso 1 1 calc R
H23B H 0.3172 -0.1577 0.4569 0.061 Uiso 1 1 calc R

loop_
_atom_site_aniso_label
_atom_site_aniso_U_11
_atom_site_aniso_U_22
_atom_site_aniso_U_33
_atom_site_aniso_U_23
_atom_site_aniso_U_13
_atom_site_aniso_U_12
N2 0.0343(8) 0.0380(8) 0.0388(9) -0.0159(7) -0.0146(7) -0.0045(7)
O1 0.0465(7) 0.0585(8) 0.0576(9) -0.0215(7) -0.0207(7) -0.0142(6)
N3 0.0450(8) 0.0335(8) 0.0394(9) -0.0110(7) -0.0195(8) -0.0065(7)
N1 0.0346(8) 0.0497(9) 0.0420(10) -0.0208(8) -0.0111(8) -0.0074(7)
C7 0.0353(10) 0.0342(9) 0.0359(11) -0.0096(8) -0.0161(9) -0.0050(8)
C10 0.0417(10) 0.0379(10) 0.0348(11) -0.0120(8) -0.0184(9) 0.0043(8)
C11 0.0376(10) 0.0353(9) 0.0363(11) -0.0137(8) -0.0161(9) -0.0033(8)
C9 0.0371(10) 0.0434(10) 0.0418(11) -0.0160(9) -0.0193(9) 0.0045(8)
C4 0.0399(10) 0.0346(9) 0.0388(11) -0.0133(8) -0.0165(9) -0.0001(8)
O2 0.0423(7) 0.0599(8) 0.0638(10) -0.0195(7) -0.0154(7) -0.0177(6)
C19 0.0354(10) 0.0408(10) 0.0378(11) -0.0148(9) -0.0169(9) -0.0019(8)
C22 0.0380(10) 0.0458(10) 0.0377(11) -0.0196(9) -0.0120(9) -0.0071(8)
C24 0.0423(10) 0.0358(10) 0.0445(12) -0.0123(9) -0.0199(10) -0.0024(8)
C8 0.0363(10) 0.0417(10) 0.0392(11) -0.0088(9) -0.0188(9) -0.0031(8)
C5 0.0442(11) 0.0352(10) 0.0385(11) -0.0140(9) -0.0172(10) -0.0015(8)
C15 0.0480(12) 0.0501(11) 0.0514(13) -0.0237(10) -0.0224(11) 0.0072(9)
C3 0.0530(12) 0.0450(11) 0.0539(13) -0.0213(10) -0.0254(11) -0.0059(9)
C20 0.0449(11) 0.0577(12) 0.0461(13) -0.0214(10) -0.0150(10) 0.0019(10)
C25 0.0528(12) 0.0462(11) 0.0464(13) -0.0165(10) -0.0184(11) -0.0060(9)
C12 0.0384(11) 0.0645(13) 0.0642(15) -0.0273(12) -0.0218(11) 0.0048(10)
C14 0.0583(13) 0.0656(14) 0.0646(16) -0.0372(12) -0.0228(13) 0.0208(11)
C27 0.0675(14) 0.0531(13) 0.0871(19) -0.0431(13) -0.0341(15) 0.0078(11)
C29 0.0669(13) 0.0382(11) 0.0527(13) -0.0097(10) -0.0256(12) -0.0053(10)
C18 0.0429(11) 0.0550(12) 0.0453(13) -0.0075(10) -0.0162(10) 0.0022(9)
C26 0.0534(12) 0.0629(14) 0.0562(14) -0.0316(12) -0.0203(11) 0.0020(11)
C6 0.0470(11) 0.0498(12) 0.0485(13) -0.0195(10) -0.0120(11) -0.0010(9)
C2 0.0758(15) 0.0528(12) 0.0582(15) -0.0316(11) -0.0293(13) -0.0011(11)
C13 0.0388(12) 0.0821(16) 0.0781(18) -0.0398(14) -0.0168(12) 0.0131(11)
C17 0.0567(13) 0.0677(14) 0.0492(14) 0.0031(12) -0.0170(12) -0.0073(11)
C21 0.0719(15) 0.0542(13) 0.0651(16) -0.0241(12) -0.0352(14) 0.0184(11)
C28 0.0823(16) 0.0341(11) 0.0804(18) -0.0167(12) -0.0371(15) -0.0008(11)
C1 0.0671(14) 0.0575(13) 0.0512(14) -0.0309(11) -0.0166(12) 0.0059(11)
C16 0.0826(16) 0.0482(12) 0.0635(17) -0.0063(12) -0.0370(15) 0.0007(12)
C23 0.0774(14) 0.0366(10) 0.0379(12) -0.0063(9) -0.0251(11) -0.0102(10)

loop_
_atom_type_symbol
_atom_type_description
_atom_type_scat_dispersion_real
_atom_type_scat_dispersion_imag
_atom_type_scat_source
C C 0.0033 0.0016 'International Tables Vol C Tables 4.2.6.8 and 6.1.1.4'
H H 0.0000 0.0000 'International Tables Vol C Tables 4.2.6.8 and 6.1.1.4'
N N 0.0061 0.0033 'International Tables Vol C Tables 4.2.6.8 and 6.1.1.4'
O O 0.0106 0.0060 'International Tables Vol C Tables 4.2.6.8 and 6.1.1.4'

loop_
_geom_angle_atom_site_label_1
_geom_angle_atom_site_label_2
_geom_angle_atom_site_label_3
_geom_angle
C7 N2 C4 108.74(14)
C8 N2 C7 123.43(16)
C8 N2 C4 127.82(15)
C11 N3 C23 117.59(12)
C22 N3 C11 120.67(13)
C22 N3 C23 117.45(13)
C7 N1 H1 125.1
C7 N1 C5 109.78(14)
C5 N1 H1 125.1
N1 C7 N2 107.01(15)
C11 C7 N2 121.51(17)
C11 C7 N1 131.48(16)
C9 C10 C11 119.26(17)
C15 C10 C11 123.27(17)
C15 C10 C9 117.47(17)
C7 C11 N3 118.52(16)
C7 C11 C10 118.69(16)
C10 C11 N3 122.64(16)
C10 C9 C8 121.71(17)
C12 C9 C10 119.94(19)
C12 C9 C8 118.34(17)
C5 C4 N2 106.40(16)
C3 C4 N2 132.29(17)
C3 C4 C5 121.30(19)
C20 C19 C22 117.93(16)
C18 C19 C22 123.19(16)
C18 C19 C20 118.62(16)
N3 C22 C19 119.58(14)
O2 C22 N3 120.62(15)
O2 C22 C19 119.78(15)
C25 C24 C29 118.00(19)
C25 C24 C23 124.89(16)
C29 C24 C23 117.08(17)
N2 C8 C9 114.47(15)
O1 C8 N2 119.87(18)
O1 C8 C9 125.63(17)
C4 C5 N1 107.98(17)
C6 C5 N1 130.20(17)
C6 C5 C4 121.82(18)
C10 C15 H15 119.5
C14 C15 C10 121.06(19)
C14 C15 H15 119.5
C4 C3 H3 121.5
C2 C3 C4 116.98(17)
C2 C3 H3 121.5
C19 C20 H20 119.7
C21 C20 C19 120.69(18)
C21 C20 H20 119.7
C24 C25 H25 119.4
C26 C25 C24 121.24(18)
C26 C25 H25 119.4
C9 C12 H12 119.4
C13 C12 C9 121.2(2)
C13 C12 H12 119.4
C15 C14 H14 119.7
C15 C14 C13 120.7(2)
C13 C14 H14 119.7
C26 C27 H27 120.4
C28 C27 H27 120.4
C28 C27 C26 119.3(2)
C24 C29 H29 119.6
C28 C29 C24 120.8(2)
C28 C29 H29 119.6
C19 C18 H18 119.7
C19 C18 C17 120.64(18)
C17 C18 H18 119.7
C25 C26 H26 119.9
C27 C26 C25 120.1(2)
C27 C26 H26 119.9
C5 C6 H6 121.6
C5 C6 C1 116.84(18)
C1 C6 H6 121.6
C3 C2 H2 119.2
C3 C2 C1 121.50(19)
C1 C2 H2 119.2
C12 C13 C14 119.6(2)
C12 C13 H13 120.2
C14 C13 H13 120.2
C18 C17 H17 120.1
C16 C17 C18 119.9(2)
C16 C17 H17 120.1
C20 C21 H21 120.0
C16 C21 C20 119.92(19)
C16 C21 H21 120.0
C27 C28 C29 120.60(19)
C27 C28 H28 119.7
C29 C28 H28 119.7
C6 C1 H1A 119.2
C2 C1 C6 121.6(2)
C2 C1 H1A 119.2
C17 C16 H16 119.9
C21 C16 C17 120.28(19)
C21 C16 H16 119.9
N3 C23 C24 116.36(15)
N3 C23 H23A 108.2
N3 C23 H23B 108.2
C24 C23 H23A 108.2
C24 C23 H23B 108.2
H23A C23 H23B 107.3

loop_
_geom_bond_atom_site_label_1
_geom_bond_atom_site_label_2
_geom_bond_distance
N2 C7 1.3967(18)
N2 C4 1.410(2)
N2 C8 1.396(2)
O1 C8 1.2292(18)
N3 C11 1.4370(19)
N3 C22 1.3664(19)
N3 C23 1.4733(19)
N1 H1 0.8600
N1 C7 1.360(2)
N1 C5 1.391(2)
C7 C11 1.358(2)
C10 C11 1.422(2)
C10 C9 1.419(2)
C10 C15 1.409(2)
C9 C8 1.448(3)
C9 C12 1.398(2)
C4 C5 1.388(2)
C4 C3 1.381(2)
O2 C22 1.2315(17)
C19 C22 1.492(2)
C19 C20 1.385(2)
C19 C18 1.375(2)
C24 C25 1.377(2)
C24 C29 1.382(2)
C24 C23 1.501(2)
C5 C6 1.373(2)
C15 H15 0.9300
C15 C14 1.368(3)
C3 H3 0.9300
C3 C2 1.381(3)
C20 H20 0.9300
C20 C21 1.379(2)
C25 H25 0.9300
C25 C26 1.377(2)
C12 H12 0.9300
C12 C13 1.353(3)
C14 H14 0.9300
C14 C13 1.401(3)
C27 H27 0.9300
C27 C26 1.371(3)
C27 C28 1.371(3)
C29 H29 0.9300
C29 C28 1.374(3)
C18 H18 0.9300
C18 C17 1.383(2)
C26 H26 0.9300
C6 H6 0.9300
C6 C1 1.384(2)
C2 H2 0.9300
C2 C1 1.384(3)
C13 H13 0.9300
C17 H17 0.9300
C17 C16 1.371(3)
C21 H21 0.9300
C21 C16 1.364(3)
C28 H28 0.9300
C1 H1A 0.9300
C16 H16 0.9300
C23 H23A 0.9700
C23 H23B 0.9700

loop_
_geom_torsion_atom_site_label_1
_geom_torsion_atom_site_label_2
_geom_torsion_atom_site_label_3
_geom_torsion_atom_site_label_4
_geom_torsion
N2 C7 C11 N3 -176.47(13)
N2 C7 C11 C10 7.7(2)
N2 C4 C5 N1 -1.73(17)
N2 C4 C5 C6 178.53(14)
N2 C4 C3 C2 -178.40(16)
N1 C7 C11 N3 2.8(3)
N1 C7 C11 C10 -173.00(15)
N1 C5 C6 C1 -179.64(15)
C7 N2 C4 C5 -0.07(17)
C7 N2 C4 C3 178.68(16)
C7 N2 C8 O1 174.00(13)
C7 N2 C8 C9 -7.8(2)
C7 N1 C5 C4 2.98(17)
C7 N1 C5 C6 -177.31(17)
C10 C9 C8 N2 6.8(2)
C10 C9 C8 O1 -175.16(14)
C10 C9 C12 C13 -1.0(3)
C10 C15 C14 C13 -1.5(3)
C11 N3 C22 O2 -154.22(17)
C11 N3 C22 C19 27.3(2)
C11 N3 C23 C24 -132.11(17)
C11 C10 C9 C8 1.0(2)
C11 C10 C9 C12 -179.84(15)
C11 C10 C15 C14 -178.89(16)
C9 C10 C11 N3 175.96(13)
C9 C10 C11 C7 -8.4(2)
C9 C10 C15 C14 0.2(2)
C9 C12 C13 C14 -0.2(3)
C4 N2 C7 N1 1.87(16)
C4 N2 C7 C11 -178.69(14)
C4 N2 C8 O1 -6.7(2)
C4 N2 C8 C9 171.49(13)
C4 C5 C6 C1 0.0(3)
C4 C3 C2 C1 0.3(3)
C19 C20 C21 C16 0.8(3)
C19 C18 C17 C16 0.3(3)
C22 N3 C11 C7 65.6(2)
C22 N3 C11 C10 -118.74(18)
C22 N3 C23 C24 71.0(2)
C22 C19 C20 C21 -175.08(17)
C22 C19 C18 C17 174.22(18)
C24 C25 C26 C27 0.0(3)
C24 C29 C28 C27 0.3(3)
C8 N2 C7 N1 -178.72(13)
C8 N2 C7 C11 0.7(2)
C8 N2 C4 C5 -179.45(14)
C8 N2 C4 C3 -0.7(3)
C8 C9 C12 C13 178.16(17)
C5 N1 C7 N2 -2.98(16)
C5 N1 C7 C11 177.66(16)
C5 C4 C3 C2 0.2(2)
C5 C6 C1 C2 0.5(3)
C15 C10 C11 N3 -4.9(2)
C15 C10 C11 C7 170.71(15)
C15 C10 C9 C8 -178.14(14)
C15 C10 C9 C12 1.0(2)
C15 C14 C13 C12 1.5(3)
C3 C4 C5 N1 179.36(14)
C3 C4 C5 C6 -0.4(2)
C3 C2 C1 C6 -0.7(3)
C20 C19 C22 N3 -145.18(17)
C20 C19 C22 O2 36.3(3)
C20 C19 C18 C17 0.2(3)
C20 C21 C16 C17 -0.3(3)
C25 C24 C29 C28 0.6(3)
C25 C24 C23 N3 9.6(3)
C12 C9 C8 N2 -172.39(14)
C12 C9 C8 O1 5.7(3)
C29 C24 C25 C26 -0.7(3)
C29 C24 C23 N3 -172.54(15)
C18 C19 C22 N3 40.8(3)
C18 C19 C22 O2 -137.71(19)
C18 C19 C20 C21 -0.8(3)
C18 C17 C16 C21 -0.3(3)
C26 C27 C28 C29 -1.0(3)
C28 C27 C26 C25 0.9(3)
C23 N3 C11 C7 -90.54(19)
C23 N3 C11 C10 85.1(2)
C23 N3 C22 O2 2.0(3)
C23 N3 C22 C19 -176.49(16)
C23 C24 C25 C26 177.13(16)
C23 C24 C29 C28 -177.43(17)
